data_4339059
loop_
_publ_author_name
'Zhang, Lei'
'Zhang, Jian'
'Li, Zhao-Ji'
'Cheng, Jian-Kai'
'Yin, Pei-Xiu'
'Yao, Yuan-Gen'

_publ_section_title
;
 New coordination motifs of melamine directed by N-H---X (X = Cl or Br)
 hydrogen bonds.
;
_journal_issue 15
_journal_name_full 'Inorganic chemistry'
_journal_page_first 5838
_journal_page_last 5840
_journal_paper_doi 10.1021/ic7005138
_journal_volume 46
_journal_year 2007
_chemical_formula_moiety 'C3 H6 Br2 Cu2 N6 '
_chemical_formula_sum 'C3 H6 Br2 Cu2 N6'
_chemical_formula_weight 413.04
_chemical_name_systematic
; 
 ? 
;
_space_group_IT_number 11
_symmetry_cell_setting monoclinic
_symmetry_space_group_name_Hall '-P 2yb'
_symmetry_space_group_name_H-M 'P 1 21/m 1'
_atom_sites_solution_hydrogens geom
_atom_sites_solution_primary direct
_atom_sites_solution_secondary difmap
_audit_creation_method SHELXL-97
_cell_angle_alpha 90.00
_cell_angle_beta 99.074(8)
_cell_angle_gamma 90.00
_cell_formula_units_Z 2
_cell_length_a 3.872(3)
_cell_length_b 16.647(10)
_cell_length_c 7.377(5)
_cell_measurement_reflns_used 1223
_cell_measurement_temperature 293(2)
_cell_measurement_theta_max 27.4140
_cell_measurement_theta_min 3.0515
_cell_volume 469.5(6)
_computing_cell_refinement 'Bruker XSCANS'
_computing_data_collection 'Bruker XSCANS'
_computing_data_reduction 'Bruker SHELXTL'
_computing_molecular_graphics 'Bruker SHELXTL'
_computing_publication_material 'Bruker SHELXTL'
_computing_structure_refinement 'SHELXL-97 (Sheldrick, 1997)'
_computing_structure_solution 'SHELXS-97 (Sheldrick, 1990)'
_diffrn_ambient_temperature 293(2)
_diffrn_measured_fraction_theta_full 0.978
_diffrn_measured_fraction_theta_max 0.978
_diffrn_measurement_device_type 'Bruker P4'
_diffrn_measurement_method '\w scans'
_diffrn_radiation_monochromator graphite
_diffrn_radiation_source 'fine-focus sealed tube'
_diffrn_radiation_type MoK\a
_diffrn_radiation_wavelength 0.71073
_diffrn_reflns_av_R_equivalents 0.0249
_diffrn_reflns_av_sigmaI/netI 0.0243
_diffrn_reflns_limit_h_max 5
_diffrn_reflns_limit_h_min -5
_diffrn_reflns_limit_k_max 19
_diffrn_reflns_limit_k_min -21
_diffrn_reflns_limit_l_max 8
_diffrn_reflns_limit_l_min -9
_diffrn_reflns_number 3540
_diffrn_reflns_theta_full 27.41
_diffrn_reflns_theta_max 27.4140
_diffrn_reflns_theta_min 3.0515
_diffrn_standards_decay_% none
_diffrn_standards_interval_count none
_diffrn_standards_interval_time 0
_diffrn_standards_number none
_exptl_absorpt_coefficient_mu 12.997
_exptl_absorpt_correction_T_max 0.595
_exptl_absorpt_correction_T_min 0.299
_exptl_absorpt_correction_type multi-scan
_exptl_absorpt_process_details CrystalClear
_exptl_crystal_colour Colorless
_exptl_crystal_density_diffrn 2.921
_exptl_crystal_density_method 'not measured'
_exptl_crystal_description Prism
_exptl_crystal_F_000 388
_exptl_crystal_size_max 0.2100
_exptl_crystal_size_mid 0.0800
_exptl_crystal_size_min 0.0400
_refine_diff_density_max 0.982
_refine_diff_density_min -0.885
_refine_diff_density_rms 0.098
_refine_ls_extinction_method none
_refine_ls_goodness_of_fit_ref 1.057
_refine_ls_hydrogen_treatment mixed
_refine_ls_matrix_type full
_refine_ls_number_parameters 76
_refine_ls_number_reflns 1098
_refine_ls_number_restraints 0
_refine_ls_restrained_S_all 1.057
_refine_ls_R_factor_all 0.0333
_refine_ls_R_factor_gt 0.0284
_refine_ls_shift/su_max 0.005
_refine_ls_shift/su_mean 0.000
_refine_ls_structure_factor_coef Fsqd
_refine_ls_weighting_details 'calc w=1/[\s^2^(Fo^2^)+(0.0360P)^2^+0.5277P] where P=(Fo^2^+2Fc^2^)/3'
_refine_ls_weighting_scheme calc
_refine_ls_wR_factor_gt 0.0661
_refine_ls_wR_factor_ref 0.0683
_reflns_number_gt 963
_reflns_number_total 1098
_reflns_threshold_expression >2sigma(I)
_cod_data_source_file ic7005138-file003.cif
_cod_data_source_block a
_cod_depositor_comments
;
The following automatic conversions were performed:

'_symmetry_cell_setting' value 'Monoclinic' changed to 'monoclinic'
according to
/usr/data/users/saulius/automatic-downloads/retrospective/ACS/lib/dictionaries/cif_core.dic
dictionary named 'cif_core.dic' version 2.4.2 from
2011-04-26.

'_exptl_absorpt_correction_type' value 'Multi-scan'
changed to 'multi-scan' according to
/usr/data/users/saulius/automatic-downloads/retrospective/ACS/lib/dictionaries/cif_core.dic
dictionary named 'cif_core.dic' version 2.4.2 from 2011-04-26.

Automatic conversion script
Id: cif_fix_values 2281 2013-09-26 08:29:07Z andrius 
;
_cod_original_cell_volume 469.6(5)
_cod_original_sg_symbol_H-M P2(1)/m
_cod_original_formula_sum 'C3 H6 Br2 Cu2 N6 '
_cod_database_code 4339059

loop_
_symmetry_equiv_pos_as_xyz
'x, y, z'
'-x, y+1/2, -z'
'-x, -y, -z'
'x, -y-1/2, z'

loop_
_atom_site_label
_atom_site_type_symbol
_atom_site_fract_x
_atom_site_fract_y
_atom_site_fract_z
_atom_site_U_iso_or_equiv
_atom_site_adp_type
_atom_site_occupancy
_atom_site_symmetry_multiplicity
_atom_site_calc_flag
_atom_site_refinement_flags
C1 C 1.4422(10) 0.6824(2) 0.1847(5) 0.0315(7) Uani 1 1 d .
C2 C 1.2702(13) 0.7500 0.4253(6) 0.0287(10) Uani 1 2 d S
N1 N 1.3230(8) 0.67817(17) 0.3486(4) 0.0288(6) Uani 1 1 d .
N2 N 1.5059(12) 0.7500 0.0993(6) 0.0364(10) Uani 1 2 d S
N3 N 1.5036(12) 0.6131(2) 0.1048(6) 0.0483(10) Uani 1 1 d .
N4 N 1.1543(16) 0.7500 0.5853(7) 0.0457(13) Uani 1 2 d S
Cu1 Cu 1.27545(16) 0.57366(3) 0.47738(8) 0.04798(19) Uani 1 1 d .
Br1 Br 1.14573(9) 0.44466(2) 0.29787(5) 0.03134(14) Uani 1 1 d .
H4A H 1.109(10) 0.707(2) 0.632(5) 0.032(11) Uiso 1 1 d .
H3B H 1.549(19) 0.569(4) 0.185(12) 0.10(3) Uiso 1 1 d .
H3A H 1.568(13) 0.614(3) 0.025(7) 0.044(15) Uiso 1 1 d .

loop_
_atom_site_aniso_label
_atom_site_aniso_U_11
_atom_site_aniso_U_22
_atom_site_aniso_U_33
_atom_site_aniso_U_23
_atom_site_aniso_U_13
_atom_site_aniso_U_12
C1 0.0355(19) 0.0345(18) 0.0248(16) -0.0038(14) 0.0054(14) -0.0026(15)
C2 0.033(3) 0.031(3) 0.023(2) 0.000 0.0062(19) 0.000
N1 0.0359(16) 0.0254(14) 0.0264(14) -0.0020(12) 0.0090(12) -0.0018(12)
N2 0.048(3) 0.032(2) 0.032(2) 0.000 0.016(2) 0.000
N3 0.076(3) 0.037(2) 0.038(2) -0.0081(16) 0.028(2) -0.0034(18)
N4 0.079(4) 0.028(3) 0.038(3) 0.000 0.032(3) 0.000
Cu1 0.0676(4) 0.0344(3) 0.0459(3) 0.0033(2) 0.0210(3) -0.0019(2)
Br1 0.0316(2) 0.0323(2) 0.0321(2) -0.00475(13) 0.01134(14) -0.00312(13)

loop_
_atom_type_symbol
_atom_type_description
_atom_type_scat_dispersion_real
_atom_type_scat_dispersion_imag
_atom_type_scat_source
C C 0.0033 0.0016 'International Tables Vol C Tables 4.2.6.8 and 6.1.1.4'
H H 0.0000 0.0000 'International Tables Vol C Tables 4.2.6.8 and 6.1.1.4'
N N 0.0061 0.0033 'International Tables Vol C Tables 4.2.6.8 and 6.1.1.4'
Cu Cu 0.3201 1.2651 'International Tables Vol C Tables 4.2.6.8 and 6.1.1.4'
Br Br -0.2901 2.4595 'International Tables Vol C Tables 4.2.6.8 and 6.1.1.4'

loop_
_geom_angle_atom_site_label_1
_geom_angle_atom_site_label_2
_geom_angle_atom_site_label_3
_geom_angle
_geom_angle_site_symmetry_1
_geom_angle_site_symmetry_3
N2 C1 N3 117.6(3) . .
N2 C1 N1 125.2(3) . .
N3 C1 N1 117.2(3) . .
N4 C2 N1 117.8(2) . 4_575
N4 C2 N1 117.8(2) . .
N1 C2 N1 124.4(4) 4_575 .
C2 N1 C1 114.9(3) . .
C2 N1 Cu1 122.6(2) . .
C1 N1 Cu1 122.3(2) . .
C1 N2 C1 115.4(4) . 4_575
C1 N3 H3B 115(5) . .
C1 N3 H3A 118(5) . .
H3B N3 H3A 121(6) . .
C2 N4 H4A 120(3) . .
N1 Cu1 Br1 122.28(9) . 3_766
N1 Cu1 Br1 120.92(9) . .
Br1 Cu1 Br1 98.38(3) 3_766 .
N1 Cu1 Br1 105.73(9) . 3_866
Br1 Cu1 Br1 98.58(6) 3_766 3_866
Br1 Cu1 Br1 108.40(3) . 3_866
N1 Cu1 Cu1 131.95(9) . 3_866
Br1 Cu1 Cu1 104.60(4) 3_766 3_866
Br1 Cu1 Cu1 55.06(4) . 3_866
Br1 Cu1 Cu1 53.33(3) 3_866 3_866
Cu1 Br1 Cu1 81.62(3) 3_766 .
Cu1 Br1 Cu1 98.58(6) 3_766 3_866
Cu1 Br1 Cu1 71.60(3) . 3_866

loop_
_geom_bond_atom_site_label_1
_geom_bond_atom_site_label_2
_geom_bond_distance
_geom_bond_site_symmetry_2
C1 N2 1.332(4) .
C1 N3 1.333(5) .
C1 N1 1.363(4) .
C2 N4 1.327(6) .
C2 N1 1.352(3) 4_575
C2 N1 1.352(3) .
N1 Cu1 2.004(3) .
N2 C1 1.332(4) 4_575
N3 H3B 0.94(7) .
N3 H3A 0.67(5) .
N4 H4A 0.82(4) .
Cu1 Br1 2.5209(13) 3_766
Cu1 Br1 2.5314(13) .
Cu1 Br1 2.5872(14) 3_866
Cu1 Cu1 2.9946(17) 3_866
Br1 Cu1 2.5209(13) 3_766
Br1 Cu1 2.5872(14) 3_866

loop_
_geom_hbond_atom_site_label_D
_geom_hbond_atom_site_label_H
_geom_hbond_atom_site_label_A
_geom_hbond_distance_DH
_geom_hbond_distance_HA
_geom_hbond_distance_DA
_geom_hbond_angle_DHA
_geom_hbond_site_symmetry_A
N4 H4A Br1 0.82(4) 2.79(4) 3.593(3) 165(4) 3_766
N3 H3B Br1 0.94(7) 2.80(7) 3.526(4) 135(6) .
N3 H3A Br1 0.67(5) 2.95(5) 3.587(4) 159(6) 3_865
